data_4070943
loop_
_publ_author_name
'Armitt, David J.'
'Bruce, Michael I.'
'Skelton, Brian W.'
'White, Allan H.'

_publ_section_title
;
 Reactions of Alkynyl&#x2212;Ruthenium Complexes with the Ketene
 Dithioacetal, (MeS)2CC(CN)2
;
_journal_issue 14
_journal_name_full Organometallics
_journal_page_first 3556
_journal_paper_doi 10.1021/om7011437
_journal_volume 27
_journal_year 2008
_chemical_formula_moiety 'C38 H31 N2 O P Ru S2, C H2 Cl2'
_chemical_formula_sum 'C39 H33 Cl2 N2 O P Ru S2'
_chemical_formula_weight 812.79
_space_group_IT_number 2
_symmetry_cell_setting triclinic
_symmetry_space_group_name_Hall '-P 1'
_symmetry_space_group_name_H-M 'P -1'
_cell_angle_alpha 113.8350(10)
_cell_angle_beta 91.729(2)
_cell_angle_gamma 96.6040(10)
_cell_formula_units_Z 2
_cell_length_a 11.0170(9)
_cell_length_b 12.9580(10)
_cell_length_c 13.8580(10)
_cell_measurement_reflns_used 5773
_cell_measurement_temperature 150
_cell_measurement_theta_max 33.35
_cell_measurement_theta_min 2.57
_cell_volume 1791.2(2)
_computing_cell_refinement 'Siemens SAINT (Siemens, 1995)'
_computing_data_collection 'Siemens SMART (Siemens, 1995)'
_computing_data_reduction 'xtal ADDREF SORTRF'
_computing_molecular_graphics xtal
_computing_publication_material 'xtal BONDLA CIFIO'
_computing_structure_refinement 'xtal CRYLSQ'
_computing_structure_solution xtal
_diffrn_ambient_temperature 150
_diffrn_measured_fraction_theta_full 1
_diffrn_measured_fraction_theta_max .95
_diffrn_measurement_device_type
;
Bruker SMART CCD diffractometer
;
_diffrn_measurement_method '\w scans'
_diffrn_radiation_detector 'CCD area detector'
_diffrn_radiation_monochromator graphite
_diffrn_radiation_source 'sealed tube'
_diffrn_radiation_type 'Mo K\a'
_diffrn_radiation_wavelength .71073
_diffrn_reflns_av_R_equivalents .0151
_diffrn_reflns_av_sigmaI/netI .025
_diffrn_reflns_limit_h_max 16
_diffrn_reflns_limit_h_min -16
_diffrn_reflns_limit_k_max 17
_diffrn_reflns_limit_k_min -20
_diffrn_reflns_limit_l_max 20
_diffrn_reflns_limit_l_min -20
_diffrn_reflns_number 26771
_diffrn_reflns_theta_full 31.
_diffrn_reflns_theta_max 33.
_diffrn_reflns_theta_min 1.61
_diffrn_standards_decay_% 0
_diffrn_standards_number 0
_exptl_absorpt_coefficient_mu .783
_exptl_absorpt_correction_T_max 1
_exptl_absorpt_correction_T_min .88
_exptl_absorpt_correction_type multi-scan
_exptl_absorpt_process_details
;
 SADABS; Sheldrick, 1996
;
_exptl_crystal_colour dark_red
_exptl_crystal_density_diffrn 1.507
_exptl_crystal_density_method 'not measured'
_exptl_crystal_description prism
_exptl_crystal_F_000 828
_exptl_crystal_size_max .48
_exptl_crystal_size_mid .21
_exptl_crystal_size_min .18
_refine_diff_density_max .859
_refine_diff_density_min -1.122
_refine_ls_extinction_method none
_refine_ls_goodness_of_fit_gt 1.00
_refine_ls_goodness_of_fit_ref 1.03
_refine_ls_hydrogen_treatment noref
_refine_ls_matrix_type full
_refine_ls_number_constraints 0
_refine_ls_number_parameters 433
_refine_ls_number_reflns 12879
_refine_ls_number_restraints 0
_refine_ls_R_factor_all .035
_refine_ls_R_factor_gt .031
_refine_ls_shift/su_max .008
_refine_ls_shift/su_mean .0004
_refine_ls_structure_factor_coef Fsqd
_refine_ls_weighting_details
;
w= 1/(sig^2(F2) + 4F^2)
;
_refine_ls_weighting_scheme calc
_refine_ls_wR_factor_gt .066
_refine_ls_wR_factor_ref .073
_reflns_d_resolution_high .644
_reflns_d_resolution_low 12.599
_reflns_Friedel_coverage 0
_reflns_limit_h_max 16
_reflns_limit_h_min 0
_reflns_limit_k_max 19
_reflns_limit_k_min -20
_reflns_limit_l_max 20
_reflns_limit_l_min -20
_reflns_number_gt 11480
_reflns_number_total 12879
_reflns_threshold_expression 'I >  2.00 sig(I)'
_cod_data_source_file om7011437-file008.cif
_cod_data_source_block br1256
_cod_original_sg_symbol_Hall -p_1
_cod_original_sg_symbol_H-M P_-1
_cod_database_code 4070943

loop_
_symmetry_equiv_pos_as_xyz
+x,+y,+z
-x,-y,-z

loop_
_atom_site_label
_atom_site_fract_x
_atom_site_fract_y
_atom_site_fract_z
_atom_site_U_iso_or_equiv
_atom_site_adp_type
_atom_site_occupancy
Ru .879532(10) .508932(10) .201550(9) .01513(4) Uani 1.00000
C01 .78059(14) .49761(13) .08695(12) .0176(5) Uani 1.00000
O01 .72305(13) .49511(12) .01465(10) .0267(5) Uani 1.00000
P1 .78146(3) .66042(3) .30569(3) .01508(12) Uani 1.00000
C111 .77178(14) .76626(13) .24954(12) .0177(5) Uani 1.00000
C112 .85265(16) .77320(15) .17592(14) .0224(6) Uani 1.00000
C113 .84719(18) .85412(16) .13385(16) .0275(7) Uani 1.00000
C114 .76100(18) .92908(16) .16569(16) .0281(7) Uani 1.00000
C115 .68138(17) .92449(15) .24000(15) .0262(6) Uani 1.00000
C116 .68686(16) .84367(15) .28156(14) .0225(6) Uani 1.00000
C121 .85718(14) .74553(14) .43893(12) .0180(5) Uani 1.00000
C122 .87770(17) .86441(15) .48148(14) .0253(6) Uani 1.00000
C123 .9316(2) .92659(17) .58469(15) .0309(7) Uani 1.00000
C124 .96584(18) .87130(18) .64548(14) .0289(7) Uani 1.00000
C125 .94711(19) .75363(18) .60418(15) .0299(7) Uani 1.00000
C126 .89297(17) .69056(15) .50161(14) .0243(6) Uani 1.00000
C131 .62094(13) .63144(13) .32988(12) .0173(5) Uani 1.00000
C132 .58757(15) .63677(16) .42796(13) .0237(6) Uani 1.00000
C133 .46491(17) .61232(18) .44269(16) .0296(7) Uani 1.00000
C134 .37494(16) .58458(17) .36097(17) .0296(7) Uani 1.00000
C135 .40684(16) .57913(16) .26297(16) .0273(6) Uani 1.00000
C136 .52964(15) .60167(14) .24726(13) .0218(5) Uani 1.00000
C1 .75525(13) .38401(13) .21992(12) .0161(5) Uani 1.00000
S1 .77237(4) .39697(4) .35090(3) .02053(13) Uani 1.00000
C11 .73453(18) .25632(16) .34927(16) .0277(7) Uani 1.00000
C2 .66714(14) .30016(13) .14905(12) .0171(5) Uani 1.00000
C21 .55542(14) .24758(13) .17913(13) .0184(5) Uani 1.00000
C22 .48219(15) .31626(15) .25298(14) .0222(6) Uani 1.00000
C23 .37307(17) .26864(18) .27588(16) .0286(7) Uani 1.00000
C24 .3361(2) .1516(2) .2273(2) .0372(8) Uani 1.00000
C25 .4085(2) .08300(18) .1554(2) .0367(8) Uani 1.00000
C26 .51695(17) .13017(15) .13095(15) .0257(6) Uani 1.00000
C3 .68106(14) .25467(13) .03527(12) .0180(5) Uani 1.00000
S3 .56445(4) .23346(4) -.06144(3) .02463(15) Uani 1.00000
C31 .45655(18) .32614(19) .00618(16) .0318(7) Uani 1.00000
C4 .78752(15) .21154(14) -.00243(13) .0198(5) Uani 1.00000
C41 .87062(17) .18376(15) .06163(14) .0244(6) Uani 1.00000
N41 .93626(18) .15529(17) .10915(16) .0364(7) Uani 1.00000
C42 .81450(16) .17992(15) -.11031(14) .0238(6) Uani 1.00000
N42 .83955(17) .15672(17) -.19565(14) .0352(7) Uani 1.00000
C101 1.04962(16) .43876(16) .12655(15) .0250(6) Uani 1.00000
C102 1.06444(15) .55826(16) .15154(16) .0261(6) Uani 1.00000
C103 1.06446(15) .61712(16) .26219(16) .0279(6) Uani 1.00000
C104 1.05126(16) .53412(18) .30685(15) .0279(7) Uani 1.00000
C105 1.04315(16) .42477(17) .22240(16) .0267(6) Uani 1.00000
Cl1 .24193(7) .87398(5) .47045(5) .0453(3) Uani 1.00000
Cl2 .40361(7) 1.01403(7) .39546(7) .0577(3) Uani 1.00000
C0 .3591(3) .8760(2) .3885(2) .0454(10) Uani 1.00000
H112 .91197 .72232 .15428 .02800 Uiso 1.00000
H113 .90227 .85792 .08356 .03500 Uiso 1.00000
H114 .75657 .98360 .13652 .03400 Uiso 1.00000
H115 .62325 .97648 .26243 .03300 Uiso 1.00000
H116 .63216 .84093 .33246 .02800 Uiso 1.00000
H122 .85488 .90333 .44000 .03100 Uiso 1.00000
H123 .94467 1.00748 .61305 .03800 Uiso 1.00000
H124 1.00225 .91393 .71563 .03600 Uiso 1.00000
H125 .97131 .71551 .64597 .03700 Uiso 1.00000
H126 .88024 .60971 .47402 .03100 Uiso 1.00000
H132 .64868 .65713 .48480 .03000 Uiso 1.00000
H133 .44285 .61469 .50924 .03600 Uiso 1.00000
H134 .29128 .56925 .37191 .03600 Uiso 1.00000
H135 .34512 .56009 .20683 .03400 Uiso 1.00000
H136 .55151 .59678 .17991 .02700 Uiso 1.00000
H11a .74318 .26126 .41948 .04100 Uiso 1.00000
H11b .78829 .20733 .30714 .04100 Uiso 1.00000
H11c .65231 .22667 .32035 .04100 Uiso 1.00000
H22 .50735 .39611 .28771 .02700 Uiso 1.00000
H23 .32355 .31635 .32499 .03500 Uiso 1.00000
H24 .26186 .11914 .24332 .04600 Uiso 1.00000
H25 .38406 .00294 .12249 .04500 Uiso 1.00000
H26 .56530 .08200 .08094 .03200 Uiso 1.00000
H31a .39011 .31857 -.04261 .04700 Uiso 1.00000
H31b .49583 .40276 .03615 .04700 Uiso 1.00000
H31c .42658 .30617 .06079 .04700 Uiso 1.00000
H101 1.04495 .37924 .05760 .03100 Uiso 1.00000
H102 1.07279 .59198 .10221 .03200 Uiso 1.00000
H103 1.07188 .69743 .30050 .03500 Uiso 1.00000
H104 1.04848 .54976 .37983 .03500 Uiso 1.00000
H105 1.03479 .35421 .22907 .03300 Uiso 1.00000
H0a .33092 .82649 .31751 .05700 Uiso 1.00000
H0b .42808 .85024 .41002 .05700 Uiso 1.00000

loop_
_atom_site_aniso_label
_atom_site_aniso_U_11
_atom_site_aniso_U_22
_atom_site_aniso_U_33
_atom_site_aniso_U_12
_atom_site_aniso_U_13
_atom_site_aniso_U_23
Ru .01237(5) .01677(5) .01664(5) .00189(4) .00147(4) .00726(4)
C01 .0175(6) .0173(6) .0173(6) .0020(5) .0045(5) .0064(5)
O01 .0277(6) .0317(7) .0211(6) .0037(5) -.0015(5) .0116(5)
P1 .01352(15) .01677(16) .01464(15) .00183(12) .00021(12) .00626(13)
C111 .0182(6) .0178(6) .0169(6) .0020(5) -.0005(5) .0071(5)
C112 .0219(7) .0216(7) .0266(8) .0030(6) .0031(6) .0127(6)
C113 .0283(8) .0282(8) .0317(9) .0016(7) .0061(7) .0187(7)
C114 .0314(9) .0233(8) .0334(9) .0011(7) -.0028(7) .0166(7)
C115 .0281(8) .0202(7) .0312(9) .0065(6) -.0015(7) .0108(6)
C116 .0230(7) .0218(7) .0230(7) .0060(6) .0025(6) .0086(6)
C121 .0150(6) .0214(7) .0160(6) .0016(5) .0004(5) .0062(5)
C122 .0297(8) .0207(7) .0212(7) .0030(6) -.0032(6) .0048(6)
C123 .0350(9) .0241(8) .0237(8) .0003(7) -.0051(7) .0011(6)
C124 .0259(8) .0344(9) .0187(7) -.0017(7) -.0033(6) .0048(7)
C125 .0308(9) .0376(10) .0208(8) -.0015(7) -.0071(7) .0137(7)
C126 .0277(8) .0244(8) .0206(7) -.0001(6) -.0040(6) .0104(6)
C131 .0135(6) .0191(6) .0186(6) .0029(5) .0007(5) .0067(5)
C132 .0170(6) .0337(9) .0187(7) .0025(6) .0032(5) .0092(6)
C133 .0208(7) .0376(10) .0289(9) .0044(7) .0095(6) .0115(7)
C134 .0152(7) .0324(9) .0388(10) .0040(6) .0056(7) .0117(8)
C135 .0175(7) .0283(8) .0341(9) .0022(6) -.0051(6) .0114(7)
C136 .0198(7) .0225(7) .0214(7) .0025(6) -.0019(5) .0077(6)
C1 .0148(6) .0174(6) .0166(6) .0032(5) .0019(5) .0073(5)
S1 .02351(17) .02188(17) .01703(16) .00069(14) -.00003(13) .00959(13)
C11 .0307(9) .0272(8) .0315(9) .0030(7) .0006(7) .0189(7)
C2 .0159(6) .0182(6) .0174(6) .0020(5) .0031(5) .0076(5)
C21 .0168(6) .0186(6) .0199(7) .0008(5) .0018(5) .0086(5)
C22 .0188(7) .0220(7) .0251(7) .0013(5) .0026(6) .0093(6)
C23 .0219(7) .0342(9) .0303(9) .0037(7) .0084(7) .0136(7)
C24 .0283(9) .0383(11) .0448(12) -.0062(8) .0110(8) .0192(9)
C25 .0355(10) .0256(9) .0443(12) -.0063(8) .0102(9) .0118(8)
C26 .0251(8) .0210(7) .0288(8) -.0012(6) .0053(6) .0089(6)
C3 .0183(6) .0157(6) .0195(6) .0012(5) .0013(5) .0072(5)
S3 .02295(18) .0278(2) .01858(17) .00426(15) -.00284(14) .00496(15)
C31 .0257(8) .0366(10) .0309(9) .0111(7) -.0017(7) .0101(8)
C4 .0198(6) .0189(7) .0195(7) .0023(5) .0031(5) .0068(5)
C41 .0243(7) .0229(7) .0257(8) .0065(6) .0065(6) .0083(6)
N41 .0346(9) .0381(9) .0414(10) .0136(7) .0031(7) .0191(8)
C42 .0223(7) .0218(7) .0235(7) .0002(6) .0044(6) .0061(6)
N42 .0327(8) .0419(10) .0264(8) .0031(7) .0074(7) .0097(7)
C101 .0186(7) .0265(8) .0323(9) .0079(6) .0089(6) .0129(7)
C102 .0165(7) .0284(8) .0388(10) .0045(6) .0095(6) .0184(7)
C103 .0138(6) .0272(8) .0367(9) -.0007(6) .0002(6) .0082(7)
C104 .0161(7) .0390(10) .0279(8) .0028(6) -.0029(6) .0135(7)
C105 .0167(7) .0323(9) .0380(10) .0073(6) .0036(6) .0204(8)
Cl1 .0657(4) .0354(3) .0392(3) .0093(3) .0076(3) .0191(2)
Cl2 .0457(3) .0707(5) .0717(5) .0030(3) .0046(3) .0458(4)
C0 .0452(13) .0467(13) .0421(12) .0116(11) .0037(10) .0147(10)

loop_
_atom_type_symbol
_atom_type_oxidation_number
_atom_type_number_in_cell
_atom_type_scat_dispersion_real
_atom_type_scat_dispersion_imag
_atom_type_scat_source
C 0 78 .002 .002 'Int Tables Vol IV Tables 2.2B and 2.3.1'
H 0 66 0 0 'Int Tables Vol IV Tables 2.2B and 2.3.1'
Cl 0 4 .132 .159 'Int Tables Vol IV Tables 2.2B and 2.3.1'
N 0 4 .004 .003 'Int Tables Vol IV Tables 2.2B and 2.3.1'
O 0 2 .008 .006 'Int Tables Vol IV Tables 2.2B and 2.3.1'
P 0 2 .09 .095 'Int Tables Vol IV Tables 2.2B and 2.3.1'
Ru 0 2 -1.42 .836 'Int Tables Vol IV Tables 2.2B and 2.3.1'
S 0 4 .11 .124 'Int Tables Vol IV Tables 2.2B and 2.3.1'

loop_
_geom_angle_atom_site_label_1
_geom_angle_atom_site_label_2
_geom_angle_atom_site_label_3
_geom_angle
C01 Ru P1 87.77(5)
C01 Ru C1 89.72(7)
C01 Ru C101 102.83(7)
C01 Ru C102 98.98(8)
C01 Ru C103 126.43(8)
C01 Ru C104 159.90(8)
C01 Ru C105 134.68(7)
P1 Ru C1 94.86(4)
P1 Ru C101 150.76(5)
P1 Ru C102 115.32(5)
P1 Ru C103 90.74(5)
P1 Ru C104 101.71(5)
P1 Ru C105 137.05(5)
C1 Ru C101 112.13(7)
C1 Ru C102 148.74(7)
C1 Ru C103 143.64(8)
C1 Ru C104 106.85(8)
C1 Ru C105 91.99(7)
C101 Ru C102 36.69(7)
C101 Ru C103 60.95(6)
C101 Ru C104 60.79(7)
C101 Ru C105 36.19(8)
C102 Ru C103 36.21(7)
C102 Ru C104 60.97(8)
C102 Ru C105 60.73(8)
C103 Ru C104 37.07(9)
C103 Ru C105 61.05(7)
C104 Ru C105 36.36(6)
Ru C01 O01 176.26(16)
Ru P1 C111 113.07(5)
Ru P1 C121 114.86(6)
Ru P1 C131 118.77(5)
C111 P1 C121 103.38(8)
C111 P1 C131 101.22(8)
C121 P1 C131 103.55(7)
P1 C111 C112 120.19(14)
P1 C111 C116 121.31(14)
C112 C111 C116 118.47(19)
C111 C112 C113 120.69(17)
C111 C112 H112 119.7
C113 C112 H112 119.7
C112 C113 C114 119.8(2)
C112 C113 H113 120.1
C114 C113 H113 120.1
C113 C114 C115 120.2(2)
C113 C114 H114 119.9
C115 C114 H114 119.9
C114 C115 C116 119.86(18)
C114 C115 H115 120.1
C116 C115 H115 120.1
C111 C116 C115 120.97(18)
C111 C116 H116 119.5
C115 C116 H116 119.51
P1 C121 C122 122.05(15)
P1 C121 C126 119.49(12)
C122 C121 C126 118.44(14)
C121 C122 C123 120.5(2)
C121 C122 H122 119.76
C123 C122 H122 119.76
C122 C123 C124 120.39(18)
C122 C123 H123 119.8
C124 C123 H123 119.81
C123 C124 C125 119.83(17)
C123 C124 H124 120.1
C125 C124 H124 120.1
C124 C125 C126 120.4(2)
C124 C125 H125 119.80
C126 C125 H125 119.8
C121 C126 C125 120.45(18)
C121 C126 H126 119.77
C125 C126 H126 119.8
P1 C131 C132 121.86(12)
P1 C131 C136 119.05(13)
C132 C131 C136 119.09(14)
C131 C132 C133 120.15(16)
C131 C132 H132 119.92
C133 C132 H132 119.9
C132 C133 C134 120.4(2)
C132 C133 H133 119.80
C134 C133 H133 119.81
C133 C134 C135 120.06(17)
C133 C134 H134 120.0
C135 C134 H134 120.0
C134 C135 C136 119.78(17)
C134 C135 H135 120.11
C136 C135 H135 120.1
C131 C136 C135 120.51(18)
C131 C136 H136 119.75
C135 C136 H136 119.74
Ru C1 S1 109.61(6)
Ru C1 C2 131.32(14)
S1 C1 C2 119.06(14)
C1 S1 C11 107.99(8)
S1 C11 H11a 109.47
S1 C11 H11b 109.47
S1 C11 H11c 109.47
H11a C11 H11b 109.5
H11a C11 H11c 109.5
H11b C11 H11c 109.47
C1 C2 C21 124.95(14)
C1 C2 C3 120.34(15)
C21 C2 C3 114.70(12)
C2 C21 C22 120.33(14)
C2 C21 C26 121.38(14)
C22 C21 C26 118.20(16)
C21 C22 C23 120.70(15)
C21 C22 H22 119.65
C23 C22 H22 119.65
C22 C23 C24 120.38(18)
C22 C23 H23 119.81
C24 C23 H23 119.8
C23 C24 C25 119.3(2)
C23 C24 H24 120.3
C25 C24 H24 120.3
C24 C25 C26 120.63(19)
C24 C25 H25 119.7
C26 C25 H25 119.7
C21 C26 C25 120.73(17)
C21 C26 H26 119.63
C25 C26 H26 119.64
C2 C3 S3 124.55(12)
C2 C3 C4 119.61(15)
S3 C3 C4 115.35(12)
C3 S3 C31 105.27(8)
S3 C31 H31a 109.47
S3 C31 H31b 109.47
S3 C31 H31c 109.5
H31a C31 H31b 109.5
H31a C31 H31c 109.5
H31b C31 H31c 109.47
C3 C4 C41 121.29(17)
C3 C4 C42 122.57(17)
C41 C4 C42 115.76(16)
C4 C41 N41 176.23(17)
C4 C42 N42 177.87(18)
Ru C101 C102 71.81(10)
Ru C101 C105 72.19(11)
Ru C101 H101 121.75
C102 C101 C105 108.07(16)
C102 C101 H101 126.0
C105 C101 H101 126.0
Ru C102 C101 71.50(11)
Ru C102 C103 71.28(11)
Ru C102 H102 122.88
C101 C102 C103 108.0(2)
C101 C102 H102 126.00
C103 C102 H102 126.0
Ru C103 C102 72.51(10)
Ru C103 C104 71.56(10)
Ru C103 H103 121.61
C102 C103 C104 107.92(17)
C102 C103 H103 126.0
C104 C103 H103 126.0
Ru C104 C103 71.37(11)
Ru C104 C105 72.46(11)
Ru C104 H104 121.77
C103 C104 C105 107.71(19)
C103 C104 H104 126.15
C105 C104 H104 126.1
Ru C105 C101 71.62(12)
Ru C105 C104 71.18(12)
Ru C105 H105 122.99
C101 C105 C104 108.3(2)
C101 C105 H105 125.87
C104 C105 H105 125.9
Cl1 C0 Cl2 111.64(15)
Cl1 C0 H0a 108.9
Cl1 C0 H0b 108.9
Cl2 C0 H0a 108.9
Cl2 C0 H0b 108.9
H0a C0 H0b 109.5

loop_
_geom_bond_atom_site_label_1
_geom_bond_atom_site_label_2
_geom_bond_distance
Ru C01 1.8446(17)
Ru P1 2.3229(4)
Ru C1 2.0986(17)
Ru C101 2.2724(18)
Ru C102 2.277(2)
Ru C103 2.2605(16)
Ru C104 2.2631(19)
Ru C105 2.280(2)
C01 O01 1.157(2)
P1 C111 1.841(2)
P1 C121 1.8361(14)
P1 C131 1.8345(16)
C111 C112 1.398(3)
C111 C116 1.400(2)
C112 C113 1.396(3)
C112 H112 .950
C113 C114 1.389(3)
C113 H113 .950
C114 C115 1.388(3)
C114 H114 .950
C115 C116 1.390(3)
C115 H115 .950
C116 H116 .950
C121 C122 1.396(2)
C121 C126 1.401(3)
C122 C123 1.398(2)
C122 H122 .950
C123 C124 1.377(4)
C123 H123 .950
C124 C125 1.382(3)
C124 H124 .950
C125 C126 1.394(2)
C125 H125 .950
C126 H126 .950
C131 C132 1.396(3)
C131 C136 1.398(2)
C132 C133 1.392(3)
C132 H132 .9500
C133 C134 1.384(3)
C133 H133 .950
C134 C135 1.389(3)
C134 H134 .9500
C135 C136 1.393(2)
C135 H135 .950
C136 H136 .950
C1 S1 1.7561(18)
C1 C2 1.3874(18)
S1 C11 1.813(2)
C11 H11a .950
C11 H11b .950
C11 H11c .9499
C2 C21 1.490(2)
C2 C3 1.463(2)
C21 C22 1.403(2)
C21 C26 1.398(2)
C22 C23 1.392(3)
C22 H22 .9500
C23 C24 1.391(3)
C23 H23 .9502
C24 C25 1.384(3)
C24 H24 .950
C25 C26 1.393(3)
C25 H25 .950
C26 H26 .9501
C3 S3 1.7433(17)
C3 C4 1.383(2)
S3 C31 1.794(2)
C31 H31a .950
C31 H31b .950
C31 H31c .950
C4 C41 1.428(3)
C4 C42 1.432(3)
C41 N41 1.150(3)
C42 N42 1.147(3)
C101 C102 1.432(3)
C101 C105 1.414(3)
C101 H101 .9502
C102 C103 1.410(3)
C102 H102 .950
C103 C104 1.438(4)
C103 H103 .9502
C104 C105 1.418(2)
C104 H104 .950
C105 H105 .950
Cl1 C0 1.750(3)
Cl2 C0 1.762(3)
C0 H0a .950
C0 H0b .950
